data_4073097
loop_
_publ_author_name
'Castarlenas, Ricardo'
'Esteruelas, Miguel A.'
'O\~nate, Enrique'

_publ_section_title
;
 Preparation and Structure of Alkylidene&#x2212;Osmium and
 Hydride&#x2212;Alkylidyne&#x2212;Osmium Complexes Containing an
 N-Heterocyclic Carbene Ligand
;
_journal_issue 8
_journal_name_full Organometallics
_journal_page_first 2129
_journal_paper_doi 10.1021/om070065b
_journal_volume 26
_journal_year 2007
_chemical_formula_sum 'C44 H63 Cl F3 N2 O3 Os P S'
_chemical_formula_weight 1013.64
_chemical_name_systematic
; 
 ? 
;
_space_group_IT_number 14
_symmetry_cell_setting monoclinic
_symmetry_space_group_name_Hall '-P 2yn'
_symmetry_space_group_name_H-M 'P 1 21/n 1'
_atom_sites_solution_hydrogens geom
_atom_sites_solution_primary direct
_atom_sites_solution_secondary difmap
_audit_creation_method SHELXL-97
_cell_angle_alpha 90.00
_cell_angle_beta 115.516(2)
_cell_angle_gamma 90.00
_cell_formula_units_Z 4
_cell_length_a 21.640(3)
_cell_length_b 10.3091(13)
_cell_length_c 22.299(3)
_cell_measurement_reflns_used 979
_cell_measurement_temperature 100(2)
_cell_measurement_theta_max 28
_cell_measurement_theta_min 2
_cell_volume 4489.5(10)
_computing_cell_refinement 'SAINT+ v. 6.1 (Bruker AXS, 2000)'
_computing_data_collection 'SMART v. 5.625 (Bruker AXS, 2000)'
_computing_data_reduction 'SAINT+ v. 6.1 (Bruker AXS, 2000)'
_computing_molecular_graphics 'XP, SHELXTL v. 6.1 (Bruker, 2000)'
_computing_publication_material 'XCIF, SHELXTL v. 6.1 (Bruker, 2000)'
_computing_structure_refinement 'SHELXL-97 (Sheldrick, 1997)'
_computing_structure_solution 'SHELXS-97 (Sheldrick, 1990)'
_diffrn_ambient_temperature 100(2)
_diffrn_detector_area_resol_mean 8.26
_diffrn_measured_fraction_theta_full 0.999
_diffrn_measured_fraction_theta_max 0.944
_diffrn_measurement_device_type 'Bruker SMART APEX CCD system'
_diffrn_measurement_method '\w rotations with narrow frames'
_diffrn_radiation_monochromator graphite
_diffrn_radiation_source 'fine-focus sealed tube'
_diffrn_radiation_type MoK\a
_diffrn_radiation_wavelength 0.71073
_diffrn_reflns_av_R_equivalents 0.0353
_diffrn_reflns_av_sigmaI/netI 0.0441
_diffrn_reflns_limit_h_max 28
_diffrn_reflns_limit_h_min -29
_diffrn_reflns_limit_k_max 13
_diffrn_reflns_limit_k_min -13
_diffrn_reflns_limit_l_max 30
_diffrn_reflns_limit_l_min -30
_diffrn_reflns_number 54893
_diffrn_reflns_theta_full 27.50
_diffrn_reflns_theta_max 28.84
_diffrn_reflns_theta_min 1.10
_diffrn_standards_number 'no decay'
_exptl_absorpt_coefficient_mu 3.034
_exptl_absorpt_correction_T_max 0.666
_exptl_absorpt_correction_T_min 0.530
_exptl_absorpt_correction_type multi-scan
_exptl_absorpt_process_details
;
 Absorption correction performed with SADABS program. This is based on the
 method of Blessing: Blessing, R. H., Acta Crystallogr., Sect. A 1995, 51, 33.
  
 SADABS: Area-Detector Absorption Correction. Bruker-AXS 
  within SAINT+ package, v. 6.1 (2000).
;
_exptl_crystal_colour orange
_exptl_crystal_density_diffrn 1.500
_exptl_crystal_density_method 'not measured'
_exptl_crystal_description 'irregular block'
_exptl_crystal_F_000 2064
_exptl_crystal_size_max 0.24
_exptl_crystal_size_mid 0.20
_exptl_crystal_size_min 0.12
_refine_diff_density_max 1.425
_refine_diff_density_min -0.526
_refine_diff_density_rms 0.087
_refine_ls_extinction_method none
_refine_ls_goodness_of_fit_ref 0.901
_refine_ls_hydrogen_treatment mixed
_refine_ls_matrix_type full
_refine_ls_number_parameters 523
_refine_ls_number_reflns 11102
_refine_ls_number_restraints 0
_refine_ls_restrained_S_all 0.901
_refine_ls_R_factor_all 0.0305
_refine_ls_R_factor_gt 0.0226
_refine_ls_shift/su_max 0.006
_refine_ls_shift/su_mean 0.000
_refine_ls_structure_factor_coef Fsqd
_refine_ls_weighting_details 'calc w=1/[\s^2^(Fo^2^)+(0.0175P)^2^+0.0000P] where P=(Fo^2^+2Fc^2^)/3'
_refine_ls_weighting_scheme calc
_refine_ls_wR_factor_gt 0.0432
_refine_ls_wR_factor_ref 0.0446
_reflns_number_gt 9088
_reflns_number_total 11102
_reflns_threshold_expression >2sigma(I)
_cod_data_source_file om070065bsi20070122_043945.cif
_cod_data_source_block mae194as
_cod_original_sg_symbol_H-M 'P 21/n'
_cod_database_code 4073097

loop_
_symmetry_equiv_pos_as_xyz
'x, y, z'
'-x+1/2, y+1/2, -z+1/2'
'-x, -y, -z'
'x-1/2, -y-1/2, z-1/2'

loop_
_atom_site_label
_atom_site_type_symbol
_atom_site_fract_x
_atom_site_fract_y
_atom_site_fract_z
_atom_site_U_iso_or_equiv
_atom_site_adp_type
_atom_site_occupancy
_atom_site_symmetry_multiplicity
_atom_site_calc_flag
_atom_site_refinement_flags
Os Os 0.306812(4) 0.222699(8) 0.557502(4) 0.01194(3) Uani 1 1 d .
H01 H 0.3485(12) 0.140(2) 0.5486(12) 0.040(8) Uiso 1 1 d .
Cl Cl 0.25585(3) 0.41673(5) 0.50038(3) 0.02108(13) Uani 1 1 d .
P P 0.40639(3) 0.34449(6) 0.62848(3) 0.01392(12) Uani 1 1 d .
S S 0.54298(3) 0.73838(6) 0.76736(3) 0.01955(13) Uani 1 1 d .
F1 F 0.63896(7) 0.86353(15) 0.86717(7) 0.0372(4) Uani 1 1 d .
F2 F 0.61616(8) 0.94235(14) 0.77055(7) 0.0378(4) Uani 1 1 d .
F3 F 0.54604(8) 0.97299(15) 0.81404(8) 0.0437(4) Uani 1 1 d .
O1 O 0.59561(8) 0.65946(16) 0.76253(8) 0.0279(4) Uani 1 1 d .
O2 O 0.51702(9) 0.69046(17) 0.81302(9) 0.0315(4) Uani 1 1 d .
O3 O 0.49143(8) 0.78644(16) 0.70509(8) 0.0253(4) Uani 1 1 d .
N1 N 0.23284(9) 0.10026(17) 0.41842(9) 0.0128(4) Uani 1 1 d .
N2 N 0.16305(9) 0.09650(17) 0.46395(9) 0.0125(4) Uani 1 1 d .
C1 C 0.31146(11) 0.1287(2) 0.62289(11) 0.0149(5) Uani 1 1 d .
C2 C 0.31735(11) 0.0626(2) 0.68200(11) 0.0161(5) Uani 1 1 d .
C3 C 0.36634(11) -0.0363(2) 0.70847(11) 0.0197(5) Uani 1 1 d .
H3 H 0.3933 -0.0614 0.6863 0.024 Uiso 1 1 calc R
C4 C 0.37522(12) -0.0971(2) 0.76685(12) 0.0254(6) Uani 1 1 d .
H4 H 0.4083 -0.1640 0.7849 0.031 Uiso 1 1 calc R
C5 C 0.33573(13) -0.0600(2) 0.79903(12) 0.0264(6) Uani 1 1 d .
H5 H 0.3422 -0.1013 0.8394 0.032 Uiso 1 1 calc R
C6 C 0.28685(13) 0.0369(2) 0.77280(12) 0.0241(6) Uani 1 1 d .
H6 H 0.2599 0.0610 0.7952 0.029 Uiso 1 1 calc R
C7 C 0.27703(12) 0.0986(2) 0.71446(11) 0.0196(5) Uani 1 1 d .
H7 H 0.2434 0.1646 0.6965 0.024 Uiso 1 1 calc R
C8 C 0.22806(11) 0.1311(2) 0.47573(10) 0.0118(5) Uani 1 1 d .
C9 C 0.17211(11) 0.0477(2) 0.37198(11) 0.0147(5) Uani 1 1 d .
H9 H 0.1631 0.0187 0.3286 0.018 Uiso 1 1 calc R
C10 C 0.12850(11) 0.0457(2) 0.40029(10) 0.0146(5) Uani 1 1 d .
H10 H 0.0826 0.0152 0.3805 0.018 Uiso 1 1 calc R
C11 C 0.29506(11) 0.1055(2) 0.40886(10) 0.0133(5) Uani 1 1 d .
C12 C 0.34343(11) 0.0061(2) 0.43768(11) 0.0150(5) Uani 1 1 d .
C13 C 0.32911(12) -0.1106(2) 0.47172(11) 0.0189(5) Uani 1 1 d .
H13 H 0.2946 -0.0835 0.4880 0.023 Uiso 1 1 calc R
C14 C 0.39231(12) -0.1597(2) 0.53152(12) 0.0288(6) Uani 1 1 d .
H14A H 0.4253 -0.1949 0.5164 0.043 Uiso 1 1 calc R
H14B H 0.3788 -0.2279 0.5541 0.043 Uiso 1 1 calc R
H14C H 0.4134 -0.0878 0.5624 0.043 Uiso 1 1 calc R
C15 C 0.29754(14) -0.2203(2) 0.42145(13) 0.0297(6) Uani 1 1 d .
H15A H 0.2565 -0.1884 0.3838 0.044 Uiso 1 1 calc R
H15B H 0.2851 -0.2923 0.4428 0.044 Uiso 1 1 calc R
H15C H 0.3308 -0.2504 0.4056 0.044 Uiso 1 1 calc R
C16 C 0.40338(11) 0.0131(2) 0.42924(11) 0.0198(5) Uani 1 1 d .
H16 H 0.4382 -0.0500 0.4497 0.024 Uiso 1 1 calc R
C17 C 0.41310(12) 0.1110(2) 0.39130(11) 0.0196(5) Uani 1 1 d .
H17 H 0.4544 0.1140 0.3861 0.024 Uiso 1 1 calc R
C18 C 0.36348(11) 0.2037(2) 0.36116(11) 0.0168(5) Uani 1 1 d .
H18 H 0.3703 0.2680 0.3341 0.020 Uiso 1 1 calc R
C19 C 0.30347(11) 0.2043(2) 0.36983(10) 0.0145(5) Uani 1 1 d .
C20 C 0.24916(11) 0.3077(2) 0.33422(11) 0.0176(5) Uani 1 1 d .
H20 H 0.2139 0.3044 0.3520 0.021 Uiso 1 1 calc R
C21 C 0.21408(13) 0.2788(2) 0.25965(12) 0.0278(6) Uani 1 1 d .
H21A H 0.2483 0.2783 0.2419 0.042 Uiso 1 1 calc R
H21B H 0.1798 0.3458 0.2370 0.042 Uiso 1 1 calc R
H21C H 0.1917 0.1938 0.2523 0.042 Uiso 1 1 calc R
C22 C 0.28031(12) 0.4444(2) 0.34592(12) 0.0256(6) Uani 1 1 d .
H22A H 0.3039 0.4613 0.3938 0.038 Uiso 1 1 calc R
H22B H 0.2438 0.5085 0.3250 0.038 Uiso 1 1 calc R
H22C H 0.3131 0.4506 0.3265 0.038 Uiso 1 1 calc R
C23 C 0.13225(11) 0.1049(2) 0.51013(10) 0.0137(5) Uani 1 1 d .
C24 C 0.14042(11) 0.0000(2) 0.55293(11) 0.0155(5) Uani 1 1 d .
C25 C 0.18242(12) -0.1197(2) 0.55432(11) 0.0181(5) Uani 1 1 d .
H25 H 0.2246 -0.0901 0.5504 0.022 Uiso 1 1 calc R
C26 C 0.20475(12) -0.1988(2) 0.61806(12) 0.0238(6) Uani 1 1 d .
H26A H 0.2258 -0.1412 0.6566 0.036 Uiso 1 1 calc R
H26B H 0.2381 -0.2645 0.6195 0.036 Uiso 1 1 calc R
H26C H 0.1648 -0.2415 0.6191 0.036 Uiso 1 1 calc R
C27 C 0.14283(14) -0.2111(2) 0.49584(12) 0.0302(6) Uani 1 1 d .
H27A H 0.1004 -0.2390 0.4977 0.045 Uiso 1 1 calc R
H27B H 0.1711 -0.2872 0.4986 0.045 Uiso 1 1 calc R
H27C H 0.1317 -0.1655 0.4539 0.045 Uiso 1 1 calc R
C28 C 0.10687(11) 0.0080(2) 0.59358(11) 0.0198(5) Uani 1 1 d .
H28 H 0.1111 -0.0617 0.6230 0.024 Uiso 1 1 calc R
C29 C 0.06742(12) 0.1144(2) 0.59262(12) 0.0222(5) Uani 1 1 d .
H29 H 0.0455 0.1176 0.6215 0.027 Uiso 1 1 calc R
C30 C 0.06010(12) 0.2154(2) 0.54970(12) 0.0208(5) Uani 1 1 d .
H30 H 0.0332 0.2883 0.5495 0.025 Uiso 1 1 calc R
C31 C 0.09140(11) 0.2128(2) 0.50646(11) 0.0164(5) Uani 1 1 d .
C32 C 0.07652(11) 0.3200(2) 0.45512(11) 0.0179(5) Uani 1 1 d .
H32 H 0.1087 0.3098 0.4340 0.021 Uiso 1 1 calc R
C33 C 0.00293(12) 0.3039(2) 0.40084(12) 0.0277(6) Uani 1 1 d .
H33A H -0.0021 0.2181 0.3804 0.042 Uiso 1 1 calc R
H33B H -0.0065 0.3710 0.3669 0.042 Uiso 1 1 calc R
H33C H -0.0294 0.3125 0.4207 0.042 Uiso 1 1 calc R
C34 C 0.08657(13) 0.4556(2) 0.48591(13) 0.0282(6) Uani 1 1 d .
H34A H 0.0788 0.5210 0.4515 0.042 Uiso 1 1 calc R
H34B H 0.1334 0.4638 0.5209 0.042 Uiso 1 1 calc R
H34C H 0.0539 0.4689 0.5051 0.042 Uiso 1 1 calc R
C35 C 0.39803(11) 0.4599(2) 0.68756(11) 0.0164(5) Uani 1 1 d .
H35 H 0.4448 0.4945 0.7160 0.020 Uiso 1 1 calc R
C36 C 0.37245(13) 0.3904(2) 0.73349(11) 0.0230(6) Uani 1 1 d .
H36A H 0.3733 0.4507 0.7678 0.034 Uiso 1 1 calc R
H36B H 0.4022 0.3161 0.7546 0.034 Uiso 1 1 calc R
H36C H 0.3255 0.3599 0.7074 0.034 Uiso 1 1 calc R
C37 C 0.35185(12) 0.5757(2) 0.65455(12) 0.0229(6) Uani 1 1 d .
H37A H 0.3058 0.5447 0.6254 0.034 Uiso 1 1 calc R
H37B H 0.3705 0.6240 0.6282 0.034 Uiso 1 1 calc R
H37C H 0.3496 0.6325 0.6888 0.034 Uiso 1 1 calc R
C38 C 0.43295(12) 0.4441(2) 0.57507(11) 0.0184(5) Uani 1 1 d .
H38 H 0.3960 0.5105 0.5548 0.022 Uiso 1 1 calc R
C39 C 0.43432(12) 0.3693(2) 0.51620(12) 0.0273(6) Uani 1 1 d .
H39A H 0.4346 0.4308 0.4828 0.041 Uiso 1 1 calc R
H39B H 0.3936 0.3139 0.4964 0.041 Uiso 1 1 calc R
H39C H 0.4756 0.3152 0.5318 0.041 Uiso 1 1 calc R
C40 C 0.49914(12) 0.5221(2) 0.61151(12) 0.0265(6) Uani 1 1 d .
H40A H 0.5385 0.4630 0.6275 0.040 Uiso 1 1 calc R
H40B H 0.4974 0.5676 0.6493 0.040 Uiso 1 1 calc R
H40C H 0.5038 0.5854 0.5810 0.040 Uiso 1 1 calc R
C41 C 0.47677(11) 0.2361(2) 0.68275(11) 0.0181(5) Uani 1 1 d .
H41 H 0.4552 0.1705 0.7008 0.022 Uiso 1 1 calc R
C42 C 0.50791(12) 0.1593(3) 0.64392(12) 0.0287(6) Uani 1 1 d .
H42A H 0.5388 0.2155 0.6339 0.043 Uiso 1 1 calc R
H42B H 0.4713 0.1278 0.6023 0.043 Uiso 1 1 calc R
H42C H 0.5337 0.0853 0.6706 0.043 Uiso 1 1 calc R
C43 C 0.53394(12) 0.3004(2) 0.74350(11) 0.0240(6) Uani 1 1 d .
H43A H 0.5677 0.2348 0.7693 0.036 Uiso 1 1 calc R
H43B H 0.5143 0.3400 0.7713 0.036 Uiso 1 1 calc R
H43C H 0.5563 0.3674 0.7286 0.036 Uiso 1 1 calc R
C44 C 0.58858(13) 0.8860(2) 0.80702(12) 0.0252(6) Uani 1 1 d .

loop_
_atom_site_aniso_label
_atom_site_aniso_U_11
_atom_site_aniso_U_22
_atom_site_aniso_U_33
_atom_site_aniso_U_23
_atom_site_aniso_U_13
_atom_site_aniso_U_12
Os 0.01126(4) 0.01343(5) 0.01106(4) -0.00087(4) 0.00475(3) -0.00038(4)
Cl 0.0191(3) 0.0166(3) 0.0221(3) 0.0024(2) 0.0038(2) 0.0011(2)
P 0.0128(3) 0.0156(3) 0.0136(3) -0.0027(2) 0.0059(2) -0.0014(2)
S 0.0198(3) 0.0191(3) 0.0183(3) 0.0013(2) 0.0068(3) 0.0002(2)
F1 0.0348(9) 0.0454(10) 0.0200(8) -0.0025(7) 0.0009(7) -0.0081(8)
F2 0.0364(9) 0.0389(10) 0.0347(9) 0.0085(7) 0.0120(8) -0.0136(7)
F3 0.0447(10) 0.0322(9) 0.0531(11) -0.0169(8) 0.0200(9) 0.0043(8)
O1 0.0304(10) 0.0255(10) 0.0260(10) 0.0022(8) 0.0106(8) 0.0103(8)
O2 0.0298(10) 0.0362(11) 0.0323(11) 0.0075(8) 0.0169(9) -0.0041(8)
O3 0.0215(9) 0.0267(10) 0.0201(9) 0.0002(8) 0.0019(7) 0.0037(8)
N1 0.0125(9) 0.0133(10) 0.0130(10) 0.0003(8) 0.0058(8) -0.0004(8)
N2 0.0134(10) 0.0121(9) 0.0129(10) 0.0005(7) 0.0065(8) 0.0002(8)
C1 0.0104(11) 0.0159(12) 0.0170(12) -0.0063(9) 0.0045(9) -0.0029(9)
C2 0.0165(12) 0.0176(12) 0.0138(12) -0.0022(9) 0.0063(10) -0.0058(9)
C3 0.0168(12) 0.0220(13) 0.0190(13) 0.0016(10) 0.0063(10) -0.0019(10)
C4 0.0233(14) 0.0237(14) 0.0230(14) 0.0052(11) 0.0040(11) -0.0026(11)
C5 0.0312(15) 0.0315(15) 0.0157(13) 0.0029(11) 0.0093(12) -0.0091(12)
C6 0.0292(15) 0.0250(14) 0.0236(14) -0.0074(11) 0.0166(12) -0.0103(11)
C7 0.0203(13) 0.0175(12) 0.0223(13) -0.0021(10) 0.0103(11) -0.0034(10)
C8 0.0125(11) 0.0112(11) 0.0120(11) 0.0030(9) 0.0055(9) 0.0009(9)
C9 0.0152(12) 0.0154(12) 0.0113(11) -0.0011(9) 0.0036(9) -0.0007(9)
C10 0.0127(11) 0.0145(12) 0.0121(11) 0.0003(9) 0.0010(9) -0.0023(9)
C11 0.0130(11) 0.0170(12) 0.0111(11) -0.0045(9) 0.0062(9) -0.0018(9)
C12 0.0178(12) 0.0163(12) 0.0116(12) -0.0031(9) 0.0070(10) -0.0013(9)
C13 0.0230(13) 0.0160(12) 0.0201(13) 0.0013(10) 0.0116(11) 0.0038(10)
C14 0.0308(15) 0.0263(14) 0.0278(15) 0.0089(12) 0.0113(12) 0.0050(12)
C15 0.0393(16) 0.0190(13) 0.0311(15) 0.0001(12) 0.0155(13) -0.0043(12)
C16 0.0187(13) 0.0209(13) 0.0196(13) -0.0001(10) 0.0080(11) 0.0064(10)
C17 0.0158(12) 0.0252(13) 0.0211(13) -0.0051(10) 0.0110(10) -0.0013(10)
C18 0.0226(13) 0.0159(13) 0.0149(12) -0.0020(9) 0.0110(10) -0.0030(10)
C19 0.0161(11) 0.0166(12) 0.0104(11) -0.0032(9) 0.0051(9) -0.0019(9)
C20 0.0179(12) 0.0185(13) 0.0180(12) 0.0031(9) 0.0093(10) 0.0017(9)
C21 0.0260(14) 0.0346(15) 0.0190(13) 0.0033(12) 0.0062(11) 0.0033(12)
C22 0.0254(14) 0.0204(13) 0.0310(15) 0.0052(11) 0.0123(12) 0.0028(11)
C23 0.0116(11) 0.0167(12) 0.0136(12) -0.0020(9) 0.0063(9) -0.0024(9)
C24 0.0135(11) 0.0177(12) 0.0137(12) -0.0023(9) 0.0043(10) -0.0031(9)
C25 0.0198(12) 0.0141(12) 0.0231(13) 0.0024(10) 0.0117(11) 0.0013(10)
C26 0.0229(13) 0.0194(14) 0.0257(14) 0.0046(10) 0.0072(11) 0.0013(10)
C27 0.0479(17) 0.0165(13) 0.0247(14) 0.0009(11) 0.0142(13) 0.0041(12)
C28 0.0211(13) 0.0213(13) 0.0181(13) 0.0029(10) 0.0095(10) -0.0037(10)
C29 0.0233(13) 0.0282(14) 0.0219(13) -0.0013(11) 0.0161(11) -0.0012(11)
C30 0.0192(12) 0.0196(12) 0.0263(13) -0.0050(11) 0.0125(11) 0.0026(10)
C31 0.0139(11) 0.0162(12) 0.0185(12) -0.0023(10) 0.0065(10) -0.0024(10)
C32 0.0177(12) 0.0147(12) 0.0237(13) 0.0010(10) 0.0112(10) 0.0014(9)
C33 0.0242(14) 0.0272(15) 0.0289(15) 0.0087(11) 0.0088(12) 0.0013(11)
C34 0.0273(15) 0.0193(14) 0.0415(17) 0.0014(12) 0.0181(13) 0.0015(11)
C35 0.0178(12) 0.0173(12) 0.0145(12) -0.0057(9) 0.0074(10) -0.0033(10)
C36 0.0333(15) 0.0222(13) 0.0192(13) -0.0033(10) 0.0168(12) 0.0003(11)
C37 0.0307(14) 0.0173(13) 0.0278(14) -0.0012(11) 0.0192(12) 0.0015(11)
C38 0.0196(13) 0.0194(13) 0.0182(13) -0.0006(10) 0.0102(10) -0.0027(10)
C39 0.0260(14) 0.0376(16) 0.0215(14) -0.0058(12) 0.0134(12) -0.0108(12)
C40 0.0276(14) 0.0317(15) 0.0259(14) -0.0073(12) 0.0168(12) -0.0137(12)
C41 0.0126(11) 0.0192(12) 0.0177(12) -0.0019(10) 0.0020(10) 0.0000(9)
C42 0.0189(13) 0.0321(15) 0.0278(15) -0.0097(12) 0.0030(11) 0.0057(11)
C43 0.0166(12) 0.0303(15) 0.0200(13) -0.0032(11) 0.0031(10) 0.0013(10)
C44 0.0243(14) 0.0280(15) 0.0215(14) 0.0008(11) 0.0083(11) -0.0004(11)

loop_
_atom_type_symbol
_atom_type_description
_atom_type_scat_dispersion_real
_atom_type_scat_dispersion_imag
_atom_type_scat_source
C C 0.0033 0.0016 'International Tables Vol C Tables 4.2.6.8 and 6.1.1.4'
H H 0.0000 0.0000 'International Tables Vol C Tables 4.2.6.8 and 6.1.1.4'
N N 0.0061 0.0033 'International Tables Vol C Tables 4.2.6.8 and 6.1.1.4'
O O 0.0106 0.0060 'International Tables Vol C Tables 4.2.6.8 and 6.1.1.4'
F F 0.0171 0.0103 'International Tables Vol C Tables 4.2.6.8 and 6.1.1.4'
P P 0.1023 0.0942 'International Tables Vol C Tables 4.2.6.8 and 6.1.1.4'
S S 0.1246 0.1234 'International Tables Vol C Tables 4.2.6.8 and 6.1.1.4'
Cl Cl 0.1484 0.1585 'International Tables Vol C Tables 4.2.6.8 and 6.1.1.4'
Os Os -1.2165 7.6030 'International Tables Vol C Tables 4.2.6.8 and 6.1.1.4'

loop_
_geom_angle_atom_site_label_1
_geom_angle_atom_site_label_2
_geom_angle_atom_site_label_3
_geom_angle
C1 Os C8 102.20(9)
C1 Os Cl 140.83(7)
C8 Os Cl 84.14(6)
C1 Os P 91.59(7)
C8 Os P 164.63(6)
Cl Os P 89.47(2)
C1 Os H01 88.2(10)
C8 Os H01 86.0(10)
Cl Os H01 130.9(10)
P Os H01 87.7(10)
C35 P C38 104.88(10)
C35 P C41 103.21(10)
C38 P C41 111.12(11)
C35 P Os 118.15(8)
C38 P Os 107.82(7)
C41 P Os 111.44(7)
O1 S O3 115.48(10)
O1 S O2 114.78(11)
O3 S O2 114.91(10)
O1 S C44 103.16(11)
O3 S C44 102.29(11)
O2 S C44 103.71(11)
C8 N1 C9 111.16(18)
C8 N1 C11 125.35(17)
C9 N1 C11 123.06(18)
C8 N2 C10 110.60(18)
C8 N2 C23 126.84(18)
C10 N2 C23 122.53(18)
C2 C1 Os 173.76(18)
C7 C2 C3 120.0(2)
C7 C2 C1 121.2(2)
C3 C2 C1 118.8(2)
C4 C3 C2 119.9(2)
C4 C3 H3 120.0
C2 C3 H3 120.0
C3 C4 C5 119.8(2)
C3 C4 H4 120.1
C5 C4 H4 120.1
C4 C5 C6 120.5(2)
C4 C5 H5 119.7
C6 C5 H5 119.7
C7 C6 C5 120.6(2)
C7 C6 H6 119.7
C5 C6 H6 119.7
C6 C7 C2 119.2(2)
C6 C7 H7 120.4
C2 C7 H7 120.4
N2 C8 N1 104.32(17)
N2 C8 Os 131.82(15)
N1 C8 Os 123.75(15)
C10 C9 N1 106.68(19)
C10 C9 H9 126.7
N1 C9 H9 126.7
C9 C10 N2 107.24(19)
C9 C10 H10 126.4
N2 C10 H10 126.4
C19 C11 C12 122.9(2)
C19 C11 N1 119.65(19)
C12 C11 N1 117.44(19)
C16 C12 C11 117.1(2)
C16 C12 C13 120.7(2)
C11 C12 C13 122.1(2)
C12 C13 C14 113.51(19)
C12 C13 C15 109.95(19)
C14 C13 C15 110.1(2)
C12 C13 H13 107.7
C14 C13 H13 107.7
C15 C13 H13 107.7
C13 C14 H14A 109.5
C13 C14 H14B 109.5
H14A C14 H14B 109.5
C13 C14 H14C 109.5
H14A C14 H14C 109.5
H14B C14 H14C 109.5
C13 C15 H15A 109.5
C13 C15 H15B 109.5
H15A C15 H15B 109.5
C13 C15 H15C 109.5
H15A C15 H15C 109.5
H15B C15 H15C 109.5
C17 C16 C12 121.0(2)
C17 C16 H16 119.5
C12 C16 H16 119.5
C18 C17 C16 120.7(2)
C18 C17 H17 119.7
C16 C17 H17 119.7
C17 C18 C19 120.9(2)
C17 C18 H18 119.6
C19 C18 H18 119.6
C18 C19 C11 117.4(2)
C18 C19 C20 118.99(19)
C11 C19 C20 123.5(2)
C21 C20 C19 109.80(18)
C21 C20 C22 109.83(19)
C19 C20 C22 111.60(18)
C21 C20 H20 108.5
C19 C20 H20 108.5
C22 C20 H20 108.5
C20 C21 H21A 109.5
C20 C21 H21B 109.5
H21A C21 H21B 109.5
C20 C21 H21C 109.5
H21A C21 H21C 109.5
H21B C21 H21C 109.5
C20 C22 H22A 109.5
C20 C22 H22B 109.5
H22A C22 H22B 109.5
C20 C22 H22C 109.5
H22A C22 H22C 109.5
H22B C22 H22C 109.5
C31 C23 C24 122.9(2)
C31 C23 N2 118.49(19)
C24 C23 N2 118.38(19)
C28 C24 C23 116.8(2)
C28 C24 C25 120.7(2)
C23 C24 C25 122.5(2)
C24 C25 C26 113.48(19)
C24 C25 C27 111.68(19)
C26 C25 C27 107.45(19)
C24 C25 H25 108.0
C26 C25 H25 108.0
C27 C25 H25 108.0
C25 C26 H26A 109.5
C25 C26 H26B 109.5
H26A C26 H26B 109.5
C25 C26 H26C 109.5
H26A C26 H26C 109.5
H26B C26 H26C 109.5
C25 C27 H27A 109.5
C25 C27 H27B 109.5
H27A C27 H27B 109.5
C25 C27 H27C 109.5
H27A C27 H27C 109.5
H27B C27 H27C 109.5
C29 C28 C24 122.0(2)
C29 C28 H28 119.0
C24 C28 H28 119.0
C30 C29 C28 119.7(2)
C30 C29 H29 120.1
C28 C29 H29 120.1
C29 C30 C31 121.4(2)
C29 C30 H30 119.3
C31 C30 H30 119.3
C30 C31 C23 117.1(2)
C30 C31 C32 119.8(2)
C23 C31 C32 123.0(2)
C31 C32 C34 112.5(2)
C31 C32 C33 109.02(18)
C34 C32 C33 110.46(19)
C31 C32 H32 108.3
C34 C32 H32 108.3
C33 C32 H32 108.3
C32 C33 H33A 109.5
C32 C33 H33B 109.5
H33A C33 H33B 109.5
C32 C33 H33C 109.5
H33A C33 H33C 109.5
H33B C33 H33C 109.5
C32 C34 H34A 109.5
C32 C34 H34B 109.5
H34A C34 H34B 109.5
C32 C34 H34C 109.5
H34A C34 H34C 109.5
H34B C34 H34C 109.5
C37 C35 C36 109.72(19)
C37 C35 P 113.94(16)
C36 C35 P 110.51(15)
C37 C35 H35 107.5
C36 C35 H35 107.5
P C35 H35 107.5
C35 C36 H36A 109.5
C35 C36 H36B 109.5
H36A C36 H36B 109.5
C35 C36 H36C 109.5
H36A C36 H36C 109.5
H36B C36 H36C 109.5
C35 C37 H37A 109.5
C35 C37 H37B 109.5
H37A C37 H37B 109.5
C35 C37 H37C 109.5
H37A C37 H37C 109.5
H37B C37 H37C 109.5
C39 C38 C40 111.03(19)
C39 C38 P 113.54(16)
C40 C38 P 115.44(16)
C39 C38 H38 105.2
C40 C38 H38 105.2
P C38 H38 105.2
C38 C39 H39A 109.5
C38 C39 H39B 109.5
H39A C39 H39B 109.5
C38 C39 H39C 109.5
H39A C39 H39C 109.5
H39B C39 H39C 109.5
C38 C40 H40A 109.5
C38 C40 H40B 109.5
H40A C40 H40B 109.5
C38 C40 H40C 109.5
H40A C40 H40C 109.5
H40B C40 H40C 109.5
C42 C41 C43 109.82(19)
C42 C41 P 112.39(16)
C43 C41 P 115.97(16)
C42 C41 H41 106.0
C43 C41 H41 106.0
P C41 H41 106.0
C41 C42 H42A 109.5
C41 C42 H42B 109.5
H42A C42 H42B 109.5
C41 C42 H42C 109.5
H42A C42 H42C 109.5
H42B C42 H42C 109.5
C41 C43 H43A 109.5
C41 C43 H43B 109.5
H43A C43 H43B 109.5
C41 C43 H43C 109.5
H43A C43 H43C 109.5
H43B C43 H43C 109.5
F2 C44 F1 107.6(2)
F2 C44 F3 106.9(2)
F1 C44 F3 107.7(2)
F2 C44 S 111.06(17)
F1 C44 S 112.34(17)
F3 C44 S 111.07(17)

loop_
_geom_bond_atom_site_label_1
_geom_bond_atom_site_label_2
_geom_bond_distance
Os C1 1.717(2)
Os C8 2.108(2)
Os Cl 2.3728(6)
Os P 2.4056(6)
Os H01 1.32(2)
P C35 1.841(2)
P C38 1.842(2)
P C41 1.856(2)
S O1 1.4408(17)
S O3 1.4435(16)
S O2 1.4454(17)
S C44 1.822(3)
F1 C44 1.335(3)
F2 C44 1.332(3)
F3 C44 1.342(3)
N1 C8 1.363(3)
N1 C9 1.386(3)
N1 C11 1.452(3)
N2 C8 1.362(3)
N2 C10 1.391(3)
N2 C23 1.450(3)
C1 C2 1.440(3)
C2 C7 1.402(3)
C2 C3 1.405(3)
C3 C4 1.381(3)
C3 H3 0.9500
C4 C5 1.386(3)
C4 H4 0.9500
C5 C6 1.388(3)
C5 H5 0.9500
C6 C7 1.380(3)
C6 H6 0.9500
C7 H7 0.9500
C9 C10 1.343(3)
C9 H9 0.9500
C10 H10 0.9500
C11 C19 1.402(3)
C11 C12 1.406(3)
C12 C16 1.391(3)
C12 C13 1.524(3)
C13 C14 1.528(3)
C13 C15 1.531(3)
C13 H13 1.0000
C14 H14A 0.9800
C14 H14B 0.9800
C14 H14C 0.9800
C15 H15A 0.9800
C15 H15B 0.9800
C15 H15C 0.9800
C16 C17 1.390(3)
C16 H16 0.9500
C17 C18 1.377(3)
C17 H17 0.9500
C18 C19 1.393(3)
C18 H18 0.9500
C19 C20 1.531(3)
C20 C21 1.531(3)
C20 C22 1.535(3)
C20 H20 1.0000
C21 H21A 0.9800
C21 H21B 0.9800
C21 H21C 0.9800
C22 H22A 0.9800
C22 H22B 0.9800
C22 H22C 0.9800
C23 C31 1.401(3)
C23 C24 1.402(3)
C24 C28 1.387(3)
C24 C25 1.525(3)
C25 C26 1.525(3)
C25 C27 1.536(3)
C25 H25 1.0000
C26 H26A 0.9800
C26 H26B 0.9800
C26 H26C 0.9800
C27 H27A 0.9800
C27 H27B 0.9800
C27 H27C 0.9800
C28 C29 1.384(3)
C28 H28 0.9500
C29 C30 1.376(3)
C29 H29 0.9500
C30 C31 1.397(3)
C30 H30 0.9500
C31 C32 1.522(3)
C32 C34 1.531(3)
C32 C33 1.539(3)
C32 H32 1.0000
C33 H33A 0.9800
C33 H33B 0.9800
C33 H33C 0.9800
C34 H34A 0.9800
C34 H34B 0.9800
C34 H34C 0.9800
C35 C37 1.527(3)
C35 C36 1.535(3)
C35 H35 1.0000
C36 H36A 0.9800
C36 H36B 0.9800
C36 H36C 0.9800
C37 H37A 0.9800
C37 H37B 0.9800
C37 H37C 0.9800
C38 C39 1.534(3)
C38 C40 1.535(3)
C38 H38 1.0000
C39 H39A 0.9800
C39 H39B 0.9800
C39 H39C 0.9800
C40 H40A 0.9800
C40 H40B 0.9800
C40 H40C 0.9800
C41 C42 1.527(3)
C41 C43 1.537(3)
C41 H41 1.0000
C42 H42A 0.9800
C42 H42B 0.9800
C42 H42C 0.9800
C43 H43A 0.9800
C43 H43B 0.9800
C43 H43C 0.9800
